data_1553188
loop_
_publ_author_name
'Tang, Z.'
'Mandal, S.'
'Paul, N. D.'
'Lutz, M.'
'Li, P.'
'van der Vlugt, J. I.'
'de Bruin, B.'

_publ_section_title
;
 Rhodium catalysed conversion of carbenes into ketenes and ketene imines
 using PNN pincer complexes
;
_journal_issue 12
_journal_name_full 'Organic Chemistry Frontiers'
_journal_page_first 1561
_journal_paper_doi 10.1039/C5QO00287G
_journal_volume 2
_journal_year 2015
_chemical_formula_sum 'C26 H23 F6 N2 O P2 Rh'
_chemical_formula_weight 658.31
_space_group_crystal_system monoclinic
_space_group_IT_number 14
_space_group_name_Hall '-P 2ybc'
_space_group_name_H-M_alt 'P 1 21/c 1'
_atom_sites_solution_hydrogens mixed
_audit_creation_method SHELXL-2014/7
_audit_update_record
;
2015-09-11 deposited with the CCDC.
2015-10-15 downloaded from the CCDC.
;
_cell_angle_alpha 90
_cell_angle_beta 100.416(2)
_cell_angle_gamma 90
_cell_formula_units_Z 4
_cell_length_a 10.6439(13)
_cell_length_b 11.6245(14)
_cell_length_c 21.782(3)
_cell_measurement_temperature 150(2)
_cell_volume 2650.7(6)
_computing_structure_refinement 'SHELXL-2014/7 (Sheldrick, 2014)'
_diffrn_ambient_temperature 150(2)
_diffrn_measured_fraction_theta_full 0.999
_diffrn_measured_fraction_theta_max 0.999
_diffrn_measurement_device_type 'Bruker ApexII Triumph monochromator sealed tube'
_diffrn_measurement_method 'Photon 50 CMOS detector'
_diffrn_radiation_type MoK\a
_diffrn_radiation_wavelength 0.71073
_diffrn_reflns_av_R_equivalents 0.0711
_diffrn_reflns_av_unetI/netI 0.0442
_diffrn_reflns_Laue_measured_fraction_full 0.999
_diffrn_reflns_Laue_measured_fraction_max 0.999
_diffrn_reflns_limit_h_max 12
_diffrn_reflns_limit_h_min -12
_diffrn_reflns_limit_k_max 13
_diffrn_reflns_limit_k_min -13
_diffrn_reflns_limit_l_max 25
_diffrn_reflns_limit_l_min -25
_diffrn_reflns_number 30389
_diffrn_reflns_point_group_measured_fraction_full 0.999
_diffrn_reflns_point_group_measured_fraction_max 0.999
_diffrn_reflns_theta_full 24.997
_diffrn_reflns_theta_max 24.997
_diffrn_reflns_theta_min 2.903
_exptl_absorpt_coefficient_mu 0.831
_exptl_absorpt_correction_T_max 0.91
_exptl_absorpt_correction_T_min 0.59
_exptl_absorpt_correction_type multi-scan
_exptl_absorpt_process_details 'SADABS V2014/5 (Bruker AXS Inc.)'
_exptl_crystal_colour 'clear light yellow'
_exptl_crystal_density_diffrn 1.650
_exptl_crystal_density_method 'not measured'
_exptl_crystal_description block
_exptl_crystal_F_000 1320
_exptl_crystal_size_max 0.389
_exptl_crystal_size_mid 0.319
_exptl_crystal_size_min 0.112
_refine_diff_density_max 1.316
_refine_diff_density_min -0.757
_refine_diff_density_rms 0.104
_refine_ls_extinction_method none
_refine_ls_goodness_of_fit_ref 1.057
_refine_ls_hydrogen_treatment mixed
_refine_ls_matrix_type full
_refine_ls_number_parameters 346
_refine_ls_number_reflns 4661
_refine_ls_number_restraints 334
_refine_ls_restrained_S_all 1.038
_refine_ls_R_factor_all 0.0510
_refine_ls_R_factor_gt 0.0382
_refine_ls_shift/su_max 0.001
_refine_ls_shift/su_mean 0.000
_refine_ls_structure_factor_coef Fsqd
_refine_ls_weighting_details 'w=1/[\s^2^(Fo^2^)+(0.0524P)^2^+5.0183P] where P=(Fo^2^+2Fc^2^)/3'
_refine_ls_weighting_scheme calc
_refine_ls_wR_factor_gt 0.0948
_refine_ls_wR_factor_ref 0.1062
_reflns_Friedel_coverage 0.000
_reflns_number_gt 3905
_reflns_number_total 4661
_reflns_threshold_expression 'I > 2\s(I)'
_cod_data_source_file c5qo00287g3.cif
_cod_data_source_block TZ888_2_0m_a
_cod_original_cell_volume 2650.7(5)
_cod_original_sg_symbol_H-M 'P 21/c'
_cod_database_code 1553188
_shelx_shelxl_version_number 2014/7
_shelx_space_group_comment
;
The symmetry employed for this shelxl refinement is uniquely defined
by the following loop, which should always be used as a source of
symmetry information in preference to the above space-group names.
They are only intended as comments.
;
_shelx_estimated_absorpt_t_min 0.738
_shelx_estimated_absorpt_t_max 0.913

loop_
_space_group_symop_operation_xyz
'x, y, z'
'-x, y+1/2, -z+1/2'
'-x, -y, -z'
'x, -y-1/2, z-1/2'

loop_
_atom_site_label
_atom_site_type_symbol
_atom_site_fract_x
_atom_site_fract_y
_atom_site_fract_z
_atom_site_U_iso_or_equiv
_atom_site_adp_type
_atom_site_occupancy
_atom_site_site_symmetry_order
_atom_site_calc_flag
_atom_site_refinement_flags_posn
_atom_site_refinement_flags_adp
Rh1 Rh 0.42179(3) 0.38207(2) 0.32221(2) 0.01866(11) Uani 1 1 d . U
P1 P 0.27115(9) 0.42056(8) 0.37710(4) 0.0188(2) Uani 1 1 d . U
N1 N 0.2739(3) 0.3091(2) 0.26109(13) 0.0183(6) Uani 1 1 d . U
N2 N 0.5289(3) 0.3087(3) 0.25654(14) 0.0216(6) Uani 1 1 d D U
H2 H 0.589(3) 0.264(3) 0.2764(18) 0.026 Uiso 1 1 d D U
C20 C 0.5469(4) 0.4588(4) 0.37535(18) 0.0275(8) Uani 1 1 d . U
O1 O 0.6214(3) 0.5127(3) 0.40771(14) 0.0460(8) Uani 1 1 d . U
C1 C 0.4446(4) 0.2236(3) 0.21676(17) 0.0239(8) Uani 1 1 d . U
H1A H 0.4642 0.1454 0.2339 0.029 Uiso 1 1 calc R U
H1B H 0.4643 0.2251 0.1741 0.029 Uiso 1 1 calc R U
C2 C 0.3043(4) 0.2470(3) 0.21316(16) 0.0209(7) Uani 1 1 d . U
C3 C 0.2110(4) 0.2037(3) 0.16679(17) 0.0255(8) Uani 1 1 d . U
H3 H 0.2337 0.1634 0.1324 0.031 Uiso 1 1 calc R U
C4 C 0.0836(4) 0.2196(3) 0.17084(17) 0.0271(8) Uani 1 1 d . U
H4 H 0.0180 0.1891 0.1397 0.033 Uiso 1 1 calc R U
C5 C 0.0534(4) 0.2804(3) 0.22080(17) 0.0250(8) Uani 1 1 d . U
H5 H -0.0333 0.2906 0.2247 0.030 Uiso 1 1 calc R U
C6 C 0.1502(3) 0.3264(3) 0.26506(16) 0.0198(7) Uani 1 1 d . U
C7 C 0.1257(3) 0.4037(3) 0.31696(16) 0.0219(8) Uani 1 1 d . U
H7A H 0.0564 0.3707 0.3363 0.026 Uiso 1 1 calc R U
H7B H 0.0973 0.4801 0.2997 0.026 Uiso 1 1 calc R U
C8 C 0.2501(3) 0.5598(3) 0.41179(16) 0.0212(7) Uani 1 1 d . U
C9 C 0.2070(4) 0.5712(4) 0.46810(18) 0.0312(9) Uani 1 1 d . U
H9 H 0.1878 0.5047 0.4900 0.037 Uiso 1 1 calc R U
C10 C 0.1919(5) 0.6796(4) 0.49212(19) 0.0371(10) Uani 1 1 d . U
H10 H 0.1624 0.6870 0.5306 0.045 Uiso 1 1 calc R U
C11 C 0.2193(4) 0.7772(4) 0.4609(2) 0.0344(10) Uani 1 1 d . U
H11 H 0.2096 0.8512 0.4780 0.041 Uiso 1 1 calc R U
C12 C 0.2612(4) 0.7664(3) 0.40450(18) 0.0299(9) Uani 1 1 d . U
H12 H 0.2786 0.8333 0.3824 0.036 Uiso 1 1 calc R U
C13 C 0.2776(4) 0.6587(3) 0.38030(17) 0.0258(8) Uani 1 1 d . U
H13 H 0.3078 0.6519 0.3420 0.031 Uiso 1 1 calc R U
C14 C 0.2671(4) 0.3148(3) 0.43853(16) 0.0212(7) Uani 1 1 d . U
C15 C 0.3827(4) 0.2755(4) 0.47228(17) 0.0277(8) Uani 1 1 d . U
H15 H 0.4607 0.3062 0.4639 0.033 Uiso 1 1 calc R U
C16 C 0.3852(4) 0.1922(4) 0.51799(19) 0.0351(10) Uani 1 1 d . U
H16 H 0.4646 0.1669 0.5413 0.042 Uiso 1 1 calc R U
C17 C 0.2721(4) 0.1456(4) 0.52965(19) 0.0362(10) Uani 1 1 d . U
H17 H 0.2736 0.0872 0.5602 0.043 Uiso 1 1 calc R U
C18 C 0.1573(4) 0.1847(4) 0.49662(19) 0.0367(10) Uani 1 1 d . U
H18 H 0.0796 0.1536 0.5050 0.044 Uiso 1 1 calc R U
C19 C 0.1542(4) 0.2688(4) 0.45131(17) 0.0289(9) Uani 1 1 d . U
H19 H 0.0745 0.2951 0.4289 0.035 Uiso 1 1 calc R U
C21 C 0.5848(4) 0.3965(3) 0.22225(16) 0.0197(7) Uani 1 1 d . U
C22 C 0.5111(4) 0.4527(3) 0.17189(17) 0.0252(8) Uani 1 1 d . U
H22 H 0.4228 0.4356 0.1600 0.030 Uiso 1 1 calc R U
C23 C 0.5679(4) 0.5337(3) 0.13932(18) 0.0307(9) Uani 1 1 d . U
H23 H 0.5181 0.5716 0.1046 0.037 Uiso 1 1 calc R U
C24 C 0.6957(4) 0.5604(3) 0.15645(19) 0.0298(9) Uani 1 1 d . U
H24 H 0.7344 0.6149 0.1332 0.036 Uiso 1 1 calc R U
C25 C 0.7669(4) 0.5069(3) 0.20795(19) 0.0286(9) Uani 1 1 d . U
H25 H 0.8546 0.5260 0.2205 0.034 Uiso 1 1 calc R U
C26 C 0.7121(4) 0.4255(3) 0.24147(18) 0.0253(8) Uani 1 1 d . U
H26 H 0.7612 0.3901 0.2772 0.030 Uiso 1 1 calc R U
P2 P 0.16328(9) 0.62625(9) 0.15430(4) 0.0240(2) Uani 1 1 d . U
F1 F 0.1174(3) 0.6065(2) 0.08197(11) 0.0432(7) Uani 1 1 d . U
F2 F 0.2013(2) 0.4944(2) 0.16359(12) 0.0391(6) Uani 1 1 d . U
F3 F 0.2141(3) 0.6503(3) 0.22736(12) 0.0588(8) Uani 1 1 d . U
F4 F 0.1281(2) 0.7611(2) 0.14535(11) 0.0371(6) Uani 1 1 d . U
F5 F 0.3042(2) 0.6567(2) 0.14267(15) 0.0494(7) Uani 1 1 d . U
F6 F 0.0254(3) 0.6017(3) 0.16739(16) 0.0582(8) Uani 1 1 d . U

loop_
_atom_site_aniso_label
_atom_site_aniso_U_11
_atom_site_aniso_U_22
_atom_site_aniso_U_33
_atom_site_aniso_U_23
_atom_site_aniso_U_13
_atom_site_aniso_U_12
Rh1 0.01640(17) 0.02461(18) 0.01559(16) 0.00082(11) 0.00457(11) -0.00127(11)
P1 0.0181(5) 0.0252(5) 0.0139(4) 0.0005(3) 0.0045(4) -0.0005(4)
N1 0.0200(15) 0.0194(15) 0.0162(13) 0.0023(11) 0.0050(11) -0.0002(12)
N2 0.0193(16) 0.0234(16) 0.0228(15) 0.0023(12) 0.0058(12) 0.0034(12)
C20 0.024(2) 0.036(2) 0.0232(18) 0.0045(16) 0.0074(15) -0.0053(17)
O1 0.0414(19) 0.059(2) 0.0344(16) -0.0041(15) -0.0026(14) -0.0235(16)
C1 0.0251(19) 0.0243(19) 0.0242(18) -0.0036(15) 0.0095(15) -0.0028(15)
C2 0.0229(18) 0.0198(17) 0.0212(17) 0.0018(13) 0.0075(14) -0.0001(14)
C3 0.031(2) 0.028(2) 0.0181(17) -0.0012(14) 0.0070(15) -0.0002(16)
C4 0.027(2) 0.030(2) 0.0228(18) -0.0034(15) 0.0004(15) -0.0010(16)
C5 0.0180(18) 0.032(2) 0.0245(18) 0.0027(15) 0.0035(14) -0.0004(15)
C6 0.0188(17) 0.0244(18) 0.0168(16) 0.0045(13) 0.0047(13) 0.0009(14)
C7 0.0172(18) 0.031(2) 0.0179(16) 0.0008(14) 0.0034(14) 0.0019(15)
C8 0.0180(18) 0.0289(18) 0.0168(16) -0.0008(14) 0.0030(14) -0.0004(15)
C9 0.044(3) 0.032(2) 0.0205(18) 0.0019(15) 0.0126(17) 0.0015(18)
C10 0.053(3) 0.036(2) 0.026(2) -0.0060(16) 0.0188(19) 0.0021(19)
C11 0.040(3) 0.029(2) 0.035(2) -0.0066(16) 0.0091(19) 0.0012(18)
C12 0.035(2) 0.027(2) 0.028(2) 0.0024(15) 0.0085(17) -0.0045(17)
C13 0.027(2) 0.0298(19) 0.0223(18) 0.0015(15) 0.0088(16) -0.0014(16)
C14 0.0218(18) 0.0271(19) 0.0157(16) -0.0029(14) 0.0061(13) -0.0019(14)
C15 0.0229(19) 0.039(2) 0.0213(18) 0.0072(16) 0.0034(15) -0.0024(16)
C16 0.033(2) 0.044(2) 0.026(2) 0.0125(18) 0.0001(17) -0.0006(18)
C17 0.043(2) 0.042(2) 0.0219(19) 0.0103(17) 0.0015(17) -0.0107(19)
C18 0.035(2) 0.049(3) 0.027(2) 0.0075(18) 0.0063(17) -0.0158(19)
C19 0.023(2) 0.041(2) 0.0216(18) 0.0063(16) 0.0014(15) -0.0051(17)
C21 0.0216(18) 0.0235(18) 0.0161(16) -0.0020(13) 0.0095(14) -0.0007(14)
C22 0.0203(19) 0.032(2) 0.0242(18) 0.0025(15) 0.0055(15) 0.0044(15)
C23 0.038(2) 0.030(2) 0.0263(19) 0.0066(16) 0.0127(17) 0.0063(17)
C24 0.038(2) 0.023(2) 0.033(2) -0.0005(16) 0.0197(17) -0.0026(16)
C25 0.025(2) 0.029(2) 0.034(2) -0.0062(16) 0.0121(16) -0.0070(16)
C26 0.0248(19) 0.0260(19) 0.0255(18) -0.0048(15) 0.0055(15) -0.0001(15)
P2 0.0210(5) 0.0292(5) 0.0222(5) 0.0015(4) 0.0046(4) 0.0011(4)
F1 0.0582(18) 0.0428(15) 0.0258(13) -0.0031(10) -0.0001(12) 0.0030(12)
F2 0.0426(15) 0.0322(13) 0.0417(14) 0.0095(10) 0.0056(12) 0.0011(11)
F3 0.084(2) 0.0581(17) 0.0273(13) -0.0008(12) -0.0083(14) 0.0038(16)
F4 0.0365(14) 0.0341(13) 0.0377(13) -0.0033(10) -0.0012(11) 0.0077(10)
F5 0.0267(13) 0.0462(15) 0.078(2) 0.0082(14) 0.0156(13) 0.0007(12)
F6 0.0390(16) 0.0672(19) 0.077(2) 0.0002(16) 0.0342(15) -0.0070(14)

loop_
_atom_type_symbol
_atom_type_description
_atom_type_scat_dispersion_real
_atom_type_scat_dispersion_imag
_atom_type_scat_source
C C 0.0033 0.0016 'International Tables Vol C Tables 4.2.6.8 and 6.1.1.4'
H H 0.0000 0.0000 'International Tables Vol C Tables 4.2.6.8 and 6.1.1.4'
N N 0.0061 0.0033 'International Tables Vol C Tables 4.2.6.8 and 6.1.1.4'
O O 0.0106 0.0060 'International Tables Vol C Tables 4.2.6.8 and 6.1.1.4'
F F 0.0171 0.0103 'International Tables Vol C Tables 4.2.6.8 and 6.1.1.4'
P P 0.1023 0.0942 'International Tables Vol C Tables 4.2.6.8 and 6.1.1.4'
Rh Rh -1.1178 0.9187 'International Tables Vol C Tables 4.2.6.8 and 6.1.1.4'

loop_
_geom_angle_atom_site_label_1
_geom_angle_atom_site_label_2
_geom_angle_atom_site_label_3
_geom_angle
C20 Rh1 N1 175.19(15)
C20 Rh1 N2 101.55(15)
N1 Rh1 N2 80.91(12)
C20 Rh1 P1 94.32(12)
N1 Rh1 P1 83.59(8)
N2 Rh1 P1 163.53(9)
C8 P1 C14 105.92(16)
C8 P1 C7 103.80(17)
C14 P1 C7 108.70(17)
C8 P1 Rh1 124.11(12)
C14 P1 Rh1 112.08(12)
C7 P1 Rh1 101.05(12)
C6 N1 C2 120.0(3)
C6 N1 Rh1 122.6(2)
C2 N1 Rh1 117.2(2)
C21 N2 C1 115.0(3)
C21 N2 Rh1 112.1(2)
C1 N2 Rh1 108.1(2)
C21 N2 H2 110(3)
C1 N2 H2 102(3)
Rh1 N2 H2 109(3)
O1 C20 Rh1 176.0(4)
N2 C1 C2 113.2(3)
N2 C1 H1A 108.9
C2 C1 H1A 108.9
N2 C1 H1B 108.9
C2 C1 H1B 108.9
H1A C1 H1B 107.7
N1 C2 C3 121.2(3)
N1 C2 C1 115.4(3)
C3 C2 C1 123.3(3)
C2 C3 C4 119.2(3)
C2 C3 H3 120.4
C4 C3 H3 120.4
C5 C4 C3 119.1(4)
C5 C4 H4 120.4
C3 C4 H4 120.4
C4 C5 C6 119.7(3)
C4 C5 H5 120.1
C6 C5 H5 120.1
N1 C6 C5 120.6(3)
N1 C6 C7 116.2(3)
C5 C6 C7 123.1(3)
C6 C7 P1 111.0(3)
C6 C7 H7A 109.4
P1 C7 H7A 109.4
C6 C7 H7B 109.4
P1 C7 H7B 109.4
H7A C7 H7B 108.0
C9 C8 C13 119.1(4)
C9 C8 P1 122.4(3)
C13 C8 P1 118.5(3)
C10 C9 C8 119.9(4)
C10 C9 H9 120.0
C8 C9 H9 120.0
C11 C10 C9 120.8(4)
C11 C10 H10 119.6
C9 C10 H10 119.6
C10 C11 C12 119.5(4)
C10 C11 H11 120.2
C12 C11 H11 120.2
C13 C12 C11 120.2(4)
C13 C12 H12 119.9
C11 C12 H12 119.9
C12 C13 C8 120.4(3)
C12 C13 H13 119.8
C8 C13 H13 119.8
C19 C14 C15 118.8(3)
C19 C14 P1 122.9(3)
C15 C14 P1 118.2(3)
C16 C15 C14 120.6(4)
C16 C15 H15 119.7
C14 C15 H15 119.7
C17 C16 C15 120.0(4)
C17 C16 H16 120.0
C15 C16 H16 120.0
C18 C17 C16 119.6(4)
C18 C17 H17 120.2
C16 C17 H17 120.2
C17 C18 C19 120.6(4)
C17 C18 H18 119.7
C19 C18 H18 119.7
C18 C19 C14 120.3(4)
C18 C19 H19 119.8
C14 C19 H19 119.8
C26 C21 C22 120.3(3)
C26 C21 N2 118.9(3)
C22 C21 N2 120.7(3)
C23 C22 C21 119.2(4)
C23 C22 H22 120.4
C21 C22 H22 120.4
C24 C23 C22 121.1(4)
C24 C23 H23 119.5
C22 C23 H23 119.5
C23 C24 C25 119.1(4)
C23 C24 H24 120.4
C25 C24 H24 120.4
C24 C25 C26 120.9(4)
C24 C25 H25 119.6
C26 C25 H25 119.6
C21 C26 C25 119.3(4)
C21 C26 H26 120.4
C25 C26 H26 120.4
F6 P2 F1 91.39(17)
F6 P2 F2 91.51(16)
F1 P2 F2 90.70(14)
F6 P2 F5 177.39(18)
F1 P2 F5 90.22(16)
F2 P2 F5 90.53(14)
F6 P2 F3 90.58(18)
F1 P2 F3 177.64(18)
F2 P2 F3 90.56(15)
F5 P2 F3 87.77(18)
F6 P2 F4 89.67(15)
F1 P2 F4 89.87(14)
F2 P2 F4 178.68(15)
F5 P2 F4 88.28(14)
F3 P2 F4 88.83(15)

loop_
_geom_bond_atom_site_label_1
_geom_bond_atom_site_label_2
_geom_bond_distance
Rh1 C20 1.831(4)
Rh1 N1 2.053(3)
Rh1 N2 2.160(3)
Rh1 P1 2.2120(9)
P1 C8 1.817(4)
P1 C14 1.823(4)
P1 C7 1.849(4)
N1 C6 1.350(5)
N1 C2 1.356(5)
N2 C21 1.454(5)
N2 C1 1.501(5)
N2 H2 0.87(3)
C20 O1 1.147(5)
C1 C2 1.506(5)
C1 H1A 0.9900
C1 H1B 0.9900
C2 C3 1.377(5)
C3 C4 1.387(5)
C3 H3 0.9500
C4 C5 1.384(5)
C4 H4 0.9500
C5 C6 1.384(5)
C5 H5 0.9500
C6 C7 1.503(5)
C7 H7A 0.9900
C7 H7B 0.9900
C8 C9 1.392(5)
C8 C13 1.397(5)
C9 C10 1.385(6)
C9 H9 0.9500
C10 C11 1.380(6)
C10 H10 0.9500
C11 C12 1.386(6)
C11 H11 0.9500
C12 C13 1.382(6)
C12 H12 0.9500
C13 H13 0.9500
C14 C19 1.389(5)
C14 C15 1.391(5)
C15 C16 1.386(5)
C15 H15 0.9500
C16 C17 1.385(6)
C16 H16 0.9500
C17 C18 1.378(6)
C17 H17 0.9500
C18 C19 1.386(6)
C18 H18 0.9500
C19 H19 0.9500
C21 C26 1.386(5)
C21 C22 1.390(5)
C22 C23 1.382(5)
C22 H22 0.9500
C23 C24 1.380(6)
C23 H23 0.9500
C24 C25 1.383(6)
C24 H24 0.9500
C25 C26 1.386(5)
C25 H25 0.9500
C26 H26 0.9500
P2 F6 1.571(3)
P2 F1 1.580(3)
P2 F2 1.589(3)
P2 F5 1.605(3)
P2 F3 1.610(3)
P2 F4 1.615(3)
